data_7209548
loop_
_publ_author_name
'Aaker\"oy, Christer B.'
'Panikkattu, Sheelu'
'Chopade, Prashant D.'
'Desper, John'

_publ_section_title
;
 Competing hydrogen-bond and halogen-bond donors in crystal engineering
;
_journal_issue 16
_journal_name_full CrystEngComm
_journal_page_first 3125
_journal_paper_doi 10.1039/c2ce26747k
_journal_volume 15
_journal_year 2013
_chemical_formula_moiety
;
(C10 H8 N4) (C6 H F4 I O)
;
_chemical_formula_sum 'C16 H9 F4 I N4 O'
_chemical_formula_weight 476.17
_chemical_name_common '4,4'-AzoPy 3-HBXB (4-pyridyl)-N=N-(4-pyridyl), 4-I-F4-PhOH'
_chemical_name_systematic
;
4,4'-AzoPy 3-HBXB (4-pyridyl)-N=N-(4-pyridyl), 4-I-F4-PhOH
;
_space_group_IT_number 2
_symmetry_cell_setting triclinic
_symmetry_space_group_name_Hall '-P 1'
_symmetry_space_group_name_H-M 'P -1'
_atom_sites_solution_hydrogens geom
_atom_sites_solution_primary direct
_atom_sites_solution_secondary difmap
_audit_creation_method SHELXL-97
_cell_angle_alpha 81.558(3)
_cell_angle_beta 85.932(3)
_cell_angle_gamma 78.342(3)
_cell_formula_units_Z 2
_cell_length_a 6.1515(5)
_cell_length_b 9.8197(7)
_cell_length_c 13.7443(10)
_cell_measurement_reflns_used 7041
_cell_measurement_temperature 120(2)
_cell_measurement_theta_max 68.81
_cell_measurement_theta_min 3.25
_cell_volume 803.57(11)
_computing_cell_refinement 'Bruker SAINT'
_computing_data_collection 'Bruker APEX2'
_computing_data_reduction 'Bruker SAINT'
_computing_molecular_graphics 'Bruker SHELXTL'
_computing_publication_material 'Bruker SHELXTL'
_computing_structure_refinement 'SHELXL-97 (Sheldrick, 2008)'
_computing_structure_solution 'SHELXS-97 (Sheldrick, 2008)'
_diffrn_ambient_temperature 120(2)
_diffrn_measured_fraction_theta_full 0.944
_diffrn_measured_fraction_theta_max 0.926
_diffrn_measurement_device_type 'Bruker APEX-II CCD'
_diffrn_measurement_method '\f and \w scans'
_diffrn_radiation_monochromator graphite
_diffrn_radiation_source 'fine-focus sealed tube'
_diffrn_radiation_type CuK\a
_diffrn_radiation_wavelength 1.54178
_diffrn_reflns_av_R_equivalents 0.0427
_diffrn_reflns_av_sigmaI/netI 0.0341
_diffrn_reflns_limit_h_max 7
_diffrn_reflns_limit_h_min -7
_diffrn_reflns_limit_k_max 11
_diffrn_reflns_limit_k_min -11
_diffrn_reflns_limit_l_max 15
_diffrn_reflns_limit_l_min -16
_diffrn_reflns_number 11713
_diffrn_reflns_theta_full 67.50
_diffrn_reflns_theta_max 68.90
_diffrn_reflns_theta_min 3.25
_exptl_absorpt_coefficient_mu 16.211
_exptl_absorpt_correction_T_max 0.5633
_exptl_absorpt_correction_T_min 0.1813
_exptl_absorpt_correction_type multi-scan
_exptl_absorpt_process_details SADABS
_exptl_crystal_colour orange
_exptl_crystal_density_diffrn 1.968
_exptl_crystal_density_method 'not measured'
_exptl_crystal_description plate
_exptl_crystal_F_000 460
_exptl_crystal_size_max 0.16
_exptl_crystal_size_mid 0.10
_exptl_crystal_size_min 0.04
_refine_diff_density_max 0.462
_refine_diff_density_min -0.666
_refine_diff_density_rms 0.103
_refine_ls_extinction_method none
_refine_ls_goodness_of_fit_ref 1.082
_refine_ls_hydrogen_treatment constr
_refine_ls_matrix_type full
_refine_ls_number_parameters 235
_refine_ls_number_reflns 2764
_refine_ls_number_restraints 0
_refine_ls_restrained_S_all 1.082
_refine_ls_R_factor_all 0.0293
_refine_ls_R_factor_gt 0.0275
_refine_ls_shift/su_max 0.001
_refine_ls_shift/su_mean 0.000
_refine_ls_structure_factor_coef Fsqd
_refine_ls_weighting_details 'calc w=1/[\s^2^(Fo^2^)+(0.0500P)^2^+0.0000P] where P=(Fo^2^+2Fc^2^)/3'
_refine_ls_weighting_scheme calc
_refine_ls_wR_factor_gt 0.0746
_refine_ls_wR_factor_ref 0.0756
_reflns_number_gt 2604
_reflns_number_total 2764
_reflns_threshold_expression >2sigma(I)
_cod_data_source_file c2ce26747k.txt
_cod_data_source_block 4,4'-azpy:OH-I
_cod_depositor_comments
;
The following automatic conversions were performed:

'_symmetry_cell_setting' value 'Triclinic' changed to 'triclinic'
according to /home/saulius/struct/CIF-dictionaries/cif_core.dic
dictionary named 'cif_core.dic' version 2.4.2 from 2011-04-26.

Automatic conversion script
Id: cif_fix_values 1891 2012-01-12 08:04:46Z andrius 
;
_cod_original_cell_volume 803.57(10)
_cod_original_sg_symbol_H-M P-1
_cod_database_code 7209548

loop_
_symmetry_equiv_pos_as_xyz
'x, y, z'
'-x, -y, -z'

loop_
_atom_site_label
_atom_site_type_symbol
_atom_site_fract_x
_atom_site_fract_y
_atom_site_fract_z
_atom_site_U_iso_or_equiv
_atom_site_adp_type
_atom_site_occupancy
_atom_site_symmetry_multiplicity
_atom_site_calc_flag
_atom_site_refinement_flags
N11 N 0.2493(5) 0.2299(3) 0.4821(2) 0.0284(7) Uani 1 1 d .
C12 C 0.4327(6) 0.2858(4) 0.4668(3) 0.0290(8) Uani 1 1 d .
H12 H 0.4406 0.3644 0.4984 0.035 Uiso 1 1 calc R
C13 C 0.6116(6) 0.2330(4) 0.4065(3) 0.0277(8) Uani 1 1 d .
H13 H 0.7399 0.2742 0.3971 0.033 Uiso 1 1 calc R
C14 C 0.5982(6) 0.1194(4) 0.3605(3) 0.0244(7) Uani 1 1 d .
N14 N 0.7887(5) 0.0685(3) 0.3001(2) 0.0277(7) Uani 1 1 d .
C15 C 0.4094(6) 0.0601(4) 0.3757(3) 0.0271(8) Uani 1 1 d .
H15 H 0.3974 -0.0186 0.3451 0.032 Uiso 1 1 calc R
C16 C 0.2402(6) 0.1198(4) 0.4368(3) 0.0285(8) Uani 1 1 d .
H16 H 0.1101 0.0804 0.4472 0.034 Uiso 1 1 calc R
N21 N 1.2797(5) -0.1576(3) 0.0502(2) 0.0286(7) Uani 1 1 d .
C22 C 1.0968(7) -0.2132(4) 0.0654(3) 0.0322(8) Uani 1 1 d .
H22 H 1.0864 -0.2885 0.0309 0.039 Uiso 1 1 calc R
C23 C 0.9212(6) -0.1662(4) 0.1292(3) 0.0307(8) Uani 1 1 d .
H23 H 0.7934 -0.2080 0.1379 0.037 Uiso 1 1 calc R
C24 C 0.9375(6) -0.0574(4) 0.1794(3) 0.0255(7) Uani 1 1 d .
N24 N 0.7498(5) -0.0091(3) 0.2422(2) 0.0287(7) Uani 1 1 d .
C25 C 1.1243(6) 0.0022(4) 0.1646(3) 0.0289(8) Uani 1 1 d .
H25 H 1.1383 0.0777 0.1982 0.035 Uiso 1 1 calc R
C26 C 1.2908(6) -0.0514(4) 0.0992(3) 0.0284(8) Uani 1 1 d .
H26 H 1.4194 -0.0106 0.0887 0.034 Uiso 1 1 calc R
C31 C -0.1787(6) 0.3604(4) 0.6561(3) 0.0256(7) Uani 1 1 d .
O31 O -0.1160(4) 0.2688(3) 0.59237(19) 0.0332(6) Uani 1 1 d .
H31 H 0.0095 0.2775 0.5669 0.040 Uiso 1 1 calc R
C32 C -0.3758(6) 0.3560(4) 0.7129(3) 0.0261(8) Uani 1 1 d .
F32 F -0.4956(3) 0.2599(2) 0.70107(16) 0.0322(5) Uani 1 1 d .
C33 C -0.4498(6) 0.4466(4) 0.7805(3) 0.0260(7) Uani 1 1 d .
F33 F -0.6408(3) 0.4346(2) 0.83189(16) 0.0317(5) Uani 1 1 d .
C34 C -0.3321(6) 0.5474(4) 0.7975(3) 0.0250(7) Uani 1 1 d .
I1 I -0.45160(4) 0.68106(2) 0.902714(15) 0.02822(11) Uani 1 1 d .
C35 C -0.1384(6) 0.5524(4) 0.7416(3) 0.0267(8) Uani 1 1 d .
F35 F -0.0159(4) 0.6498(2) 0.75150(16) 0.0334(5) Uani 1 1 d .
C36 C -0.0647(6) 0.4637(4) 0.6734(3) 0.0274(8) Uani 1 1 d .
F36 F 0.1252(3) 0.4751(2) 0.61837(17) 0.0343(5) Uani 1 1 d .

loop_
_atom_site_aniso_label
_atom_site_aniso_U_11
_atom_site_aniso_U_22
_atom_site_aniso_U_33
_atom_site_aniso_U_23
_atom_site_aniso_U_13
_atom_site_aniso_U_12
N11 0.0288(16) 0.0275(16) 0.0287(15) -0.0094(13) 0.0053(13) -0.0036(13)
C12 0.0300(19) 0.0259(19) 0.0327(19) -0.0123(16) 0.0011(16) -0.0038(16)
C13 0.0299(19) 0.0261(19) 0.0295(18) -0.0102(15) 0.0022(15) -0.0076(16)
C14 0.0227(17) 0.0241(18) 0.0260(17) -0.0052(15) 0.0018(14) -0.0030(14)
N14 0.0299(16) 0.0257(16) 0.0291(15) -0.0120(13) 0.0037(13) -0.0053(13)
C15 0.0310(19) 0.0234(18) 0.0283(17) -0.0101(15) 0.0011(15) -0.0049(15)
C16 0.0271(18) 0.0282(19) 0.0314(18) -0.0083(16) 0.0023(15) -0.0065(15)
N21 0.0300(16) 0.0248(16) 0.0302(16) -0.0081(13) 0.0066(13) -0.0028(13)
C22 0.038(2) 0.0251(19) 0.035(2) -0.0133(16) 0.0039(17) -0.0050(17)
C23 0.0272(18) 0.031(2) 0.0359(19) -0.0124(16) 0.0021(15) -0.0056(16)
C24 0.0261(18) 0.0213(18) 0.0288(18) -0.0058(15) 0.0035(15) -0.0037(14)
N24 0.0310(16) 0.0240(15) 0.0322(16) -0.0086(13) 0.0054(13) -0.0068(13)
C25 0.0343(19) 0.0267(19) 0.0283(18) -0.0121(15) 0.0009(15) -0.0070(16)
C26 0.0283(18) 0.0265(19) 0.0317(18) -0.0100(16) 0.0038(15) -0.0053(15)
C31 0.0269(17) 0.0228(18) 0.0269(17) -0.0094(15) 0.0029(14) -0.0015(15)
O31 0.0293(13) 0.0360(15) 0.0387(14) -0.0217(12) 0.0095(11) -0.0086(11)
C32 0.0277(18) 0.0219(18) 0.0304(17) -0.0064(15) -0.0026(15) -0.0060(15)
F32 0.0350(11) 0.0282(11) 0.0384(11) -0.0143(9) 0.0033(9) -0.0127(9)
C33 0.0248(17) 0.0242(18) 0.0284(17) -0.0060(15) 0.0028(14) -0.0032(14)
F33 0.0295(11) 0.0307(11) 0.0372(11) -0.0133(9) 0.0103(9) -0.0093(9)
C34 0.0296(18) 0.0190(17) 0.0266(17) -0.0074(14) 0.0035(14) -0.0035(14)
I1 0.03616(16) 0.02111(15) 0.02884(15) -0.00991(10) 0.00491(10) -0.00647(10)
C35 0.0323(19) 0.0210(18) 0.0288(17) -0.0070(15) -0.0017(15) -0.0069(15)
F35 0.0344(11) 0.0287(11) 0.0422(12) -0.0149(10) 0.0053(10) -0.0135(9)
C36 0.0267(18) 0.0238(18) 0.0323(18) -0.0080(16) 0.0020(15) -0.0047(15)
F36 0.0293(11) 0.0323(12) 0.0440(12) -0.0143(10) 0.0126(9) -0.0112(9)

loop_
_atom_type_symbol
_atom_type_description
_atom_type_scat_dispersion_real
_atom_type_scat_dispersion_imag
_atom_type_scat_source
C C 0.0181 0.0091 'International Tables Vol C Tables 4.2.6.8 and 6.1.1.4'
H H 0.0000 0.0000 'International Tables Vol C Tables 4.2.6.8 and 6.1.1.4'
N N 0.0311 0.0180 'International Tables Vol C Tables 4.2.6.8 and 6.1.1.4'
O O 0.0492 0.0322 'International Tables Vol C Tables 4.2.6.8 and 6.1.1.4'
F F 0.0727 0.0534 'International Tables Vol C Tables 4.2.6.8 and 6.1.1.4'
I I -0.3257 6.8362 'International Tables Vol C Tables 4.2.6.8 and 6.1.1.4'

loop_
_geom_angle_atom_site_label_1
_geom_angle_atom_site_label_2
_geom_angle_atom_site_label_3
_geom_angle
_geom_angle_site_symmetry_3
C16 N11 C12 118.1(3) .
N11 C12 C13 122.4(4) .
N11 C12 H12 118.8 .
C13 C12 H12 118.8 .
C14 C13 C12 118.4(3) .
C14 C13 H13 120.8 .
C12 C13 H13 120.8 .
C13 C14 C15 119.9(3) .
C13 C14 N14 115.9(3) .
C15 C14 N14 124.2(3) .
N24 N14 C14 113.2(3) .
C16 C15 C14 117.6(3) .
C16 C15 H15 121.2 .
C14 C15 H15 121.2 .
N11 C16 C15 123.6(3) .
N11 C16 H16 118.2 .
C15 C16 H16 118.2 .
C26 N21 C22 117.4(3) .
N21 C22 C23 123.3(4) .
N21 C22 H22 118.4 .
C23 C22 H22 118.4 .
C24 C23 C22 118.1(4) .
C24 C23 H23 120.9 .
C22 C23 H23 120.9 .
C23 C24 C25 119.7(4) .
C23 C24 N24 116.4(3) .
C25 C24 N24 123.8(3) .
N14 N24 C24 113.7(3) .
C24 C25 C26 118.0(3) .
C24 C25 H25 121.0 .
C26 C25 H25 121.0 .
N21 C26 C25 123.4(3) .
N21 C26 H26 118.3 .
C25 C26 H26 118.3 .
O31 C31 C32 118.8(3) .
O31 C31 C36 126.1(3) .
C32 C31 C36 115.1(3) .
C31 O31 H31 109.5 .
F32 C32 C33 119.1(3) .
F32 C32 C31 119.0(3) .
C33 C32 C31 121.9(3) .
F33 C33 C32 117.9(3) .
F33 C33 C34 120.1(3) .
C32 C33 C34 122.0(3) .
C35 C34 C33 116.2(3) .
C35 C34 I1 123.5(3) .
C33 C34 I1 120.3(3) .
C34 I1 N21 165.98(11) 1_366
F35 C35 C36 117.6(3) .
F35 C35 C34 120.3(3) .
C36 C35 C34 122.1(3) .
F36 C36 C35 119.8(3) .
F36 C36 C31 117.6(3) .
C35 C36 C31 122.6(3) .

loop_
_geom_bond_atom_site_label_1
_geom_bond_atom_site_label_2
_geom_bond_distance
_geom_bond_site_symmetry_2
N11 C16 1.337(5) .
N11 C12 1.342(5) .
C12 C13 1.391(6) .
C12 H12 0.9500 .
C13 C14 1.379(5) .
C13 H13 0.9500 .
C14 C15 1.391(5) .
C14 N14 1.435(5) .
N14 N24 1.245(4) .
C15 C16 1.381(5) .
C15 H15 0.9500 .
C16 H16 0.9500 .
N21 C26 1.337(5) .
N21 C22 1.337(5) .
C22 C23 1.390(6) .
C22 H22 0.9500 .
C23 C24 1.378(6) .
C23 H23 0.9500 .
C24 C25 1.382(5) .
C24 N24 1.435(5) .
C25 C26 1.387(5) .
C25 H25 0.9500 .
C26 H26 0.9500 .
C31 O31 1.330(4) .
C31 C32 1.399(5) .
C31 C36 1.400(5) .
O31 H31 0.8400 .
C32 F32 1.343(4) .
C32 C33 1.372(5) .
C33 F33 1.344(4) .
C33 C34 1.393(5) .
C34 C35 1.377(5) .
C34 I1 2.090(4) .
I1 N21 2.960(3) 1_366
C35 F35 1.358(4) .
C35 C36 1.365(5) .
C36 F36 1.361(4) .

loop_
_geom_hbond_atom_site_label_D
_geom_hbond_atom_site_label_H
_geom_hbond_atom_site_label_A
_geom_hbond_distance_DH
_geom_hbond_distance_HA
_geom_hbond_distance_DA
_geom_hbond_angle_DHA
O31 H31 N11 0.84 1.84 2.614(4) 152.3

loop_
_geom_torsion_atom_site_label_1
_geom_torsion_atom_site_label_2
_geom_torsion_atom_site_label_3
_geom_torsion_atom_site_label_4
_geom_torsion
_geom_torsion_site_symmetry_4
C16 N11 C12 C13 -0.3(5) .
N11 C12 C13 C14 0.3(6) .
C12 C13 C14 C15 -0.4(5) .
C12 C13 C14 N14 -179.3(3) .
C13 C14 N14 N24 -163.3(3) .
C15 C14 N14 N24 17.8(5) .
C13 C14 C15 C16 0.4(5) .
N14 C14 C15 C16 179.3(3) .
C12 N11 C16 C15 0.4(5) .
C14 C15 C16 N11 -0.4(5) .
C26 N21 C22 C23 -0.2(6) .
N21 C22 C23 C24 -0.3(6) .
C22 C23 C24 C25 0.6(6) .
C22 C23 C24 N24 178.1(3) .
C14 N14 N24 C24 178.3(3) .
C23 C24 N24 N14 166.4(3) .
C25 C24 N24 N14 -16.2(5) .
C23 C24 C25 C26 -0.4(5) .
N24 C24 C25 C26 -177.7(3) .
C22 N21 C26 C25 0.4(5) .
C24 C25 C26 N21 -0.1(6) .
O31 C31 C32 F32 -0.1(5) .
C36 C31 C32 F32 -179.9(3) .
O31 C31 C32 C33 179.6(3) .
C36 C31 C32 C33 -0.2(5) .
F32 C32 C33 F33 -0.2(5) .
C31 C32 C33 F33 -179.9(3) .
F32 C32 C33 C34 179.0(3) .
C31 C32 C33 C34 -0.7(5) .
F33 C33 C34 C35 -179.9(3) .
C32 C33 C34 C35 0.8(5) .
F33 C33 C34 I1 -0.1(4) .
C32 C33 C34 I1 -179.3(3) .
C35 C34 I1 N21 167.9(3) 1_366
C33 C34 I1 N21 -12.0(6) 1_366
C33 C34 C35 F35 178.3(3) .
I1 C34 C35 F35 -1.5(5) .
C33 C34 C35 C36 -0.1(5) .
I1 C34 C35 C36 -179.9(3) .
F35 C35 C36 F36 0.0(5) .
C34 C35 C36 F36 178.4(3) .
F35 C35 C36 C31 -179.3(3) .
C34 C35 C36 C31 -0.8(6) .
O31 C31 C36 F36 1.9(5) .
C32 C31 C36 F36 -178.3(3) .
O31 C31 C36 C35 -178.8(3) .
C32 C31 C36 C35 1.0(5) .
